data_2006686
loop_
_publ_author_name
'Fr\"ohlich, Roland'
'Hungerhoff, Benno'
'Metz, Peter'

_publ_section_title
;(<i>E</i>)-2-Buten-1-yl
 (<i>S</i>)-<i>N</i>-(2'-Methoxy-[1,1']binaphthalen-2-yl)propanimidate and
 (<i>E</i>)-2-Buten-1-yl
 (<i>S</i>)-<i>N</i>-(2'-Methoxy-3-methyl-[1,1']binaphthalen-2-yl)propanimidate
;
_journal_issue 11
_journal_name_full 'Acta Crystallographica Section C'
_journal_page_first 1655
_journal_page_last 1657
_journal_paper_doi 10.1107/S0108270197006756
_journal_volume 53
_journal_year 1997
_chemical_formula_sum 'C28 H27 N O2'
_chemical_formula_weight 409.51
_chemical_name_systematic
;
(E)-2-Buten-1-yl-(S)-N-(2'-methoxy-[1,1']binaphthalenyl-2-yl)propanimidate
;
_space_group_IT_number 4
_symmetry_cell_setting monoclinic
_symmetry_space_group_name_Hall 'P 2yb'
_symmetry_space_group_name_H-M 'P 1 21 1'
_audit_creation_method SHELXL
_cell_angle_alpha 90.00
_cell_angle_beta 94.860(10)
_cell_angle_gamma 90.00
_cell_formula_units_Z 2
_cell_length_a 7.7120(10)
_cell_length_b 11.5200(10)
_cell_length_c 12.7210(10)
_cell_measurement_reflns_used 25
_cell_measurement_temperature 223(2)
_cell_measurement_theta_max 45.68
_cell_measurement_theta_min 40.99
_cell_volume 1126.1(2)
_computing_cell_refinement 'CAD-4 EXPRESS'
_computing_data_collection 'CAD-4 EXPRESS (Enraf-Nonius, 1994)'
_computing_data_reduction 'MolEN (Fair, 1990)'
_computing_molecular_graphics 'XP (Siemens, 1990)'
_computing_publication_material SHELXL93
_computing_structure_refinement 'SHELXL93 (Sheldrick, 1993)'
_computing_structure_solution 'SHELXS86 (Sheldrick, 1990)'
_diffrn_ambient_temperature 223(2)
_diffrn_measurement_device 'Enraf-Nonius CAD4'
_diffrn_measurement_method '2\q/\w scans'
_diffrn_radiation_monochromator graphite
_diffrn_radiation_source 'fine-focus sealed tube'
_diffrn_radiation_type CuK\a
_diffrn_radiation_wavelength 1.54178
_diffrn_reflns_av_R_equivalents 0.0276
_diffrn_reflns_av_sigmaI/netI 0.0184
_diffrn_reflns_limit_h_max 0
_diffrn_reflns_limit_h_min -9
_diffrn_reflns_limit_k_max 0
_diffrn_reflns_limit_k_min -14
_diffrn_reflns_limit_l_max 15
_diffrn_reflns_limit_l_min -15
_diffrn_reflns_number 2592
_diffrn_reflns_theta_max 74.28
_diffrn_reflns_theta_min 3.49
_diffrn_standards_decay_% 0.2
_diffrn_standards_interval_count 250
_diffrn_standards_interval_time 120
_diffrn_standards_number 3
_exptl_absorpt_coefficient_mu 0.589
_exptl_absorpt_correction_T_max 0.943
_exptl_absorpt_correction_T_min 0.889
_exptl_absorpt_correction_type 'empirical via \y scan data (MolEN; Fair, 1990)'
_exptl_crystal_colour colourless
_exptl_crystal_density_diffrn 1.208
_exptl_crystal_density_meas ?
_exptl_crystal_description plates
_exptl_crystal_F_000 436
_exptl_crystal_size_max 0.40
_exptl_crystal_size_mid 0.40
_exptl_crystal_size_min 0.10
_refine_diff_density_max 0.219
_refine_diff_density_min -0.176
_refine_ls_abs_structure_details 'Flack (1983)'
_refine_ls_abs_structure_Flack 0.0(3)
_refine_ls_extinction_coef 0.0070(11)
_refine_ls_extinction_method SHELXL
_refine_ls_goodness_of_fit_all 1.049
_refine_ls_goodness_of_fit_obs 1.044
_refine_ls_hydrogen_treatment
;H atoms calculated and refined as riding atoms with U~iso~ = 1.2(1.5)U~eq~
 host
;
_refine_ls_matrix_type full
_refine_ls_number_parameters 284
_refine_ls_number_reflns 2413
_refine_ls_number_restraints 1
_refine_ls_restrained_S_all 1.049
_refine_ls_restrained_S_obs 1.044
_refine_ls_R_factor_all 0.0398
_refine_ls_R_factor_obs .0364
_refine_ls_shift/esd_max 0.000
_refine_ls_shift/esd_mean 0.000
_refine_ls_structure_factor_coef Fsqd
_refine_ls_weighting_details 'w = 1/[\s^2^(Fo^2^)+(0.0786P)^2^+0.0910P] where P=(Fo^2^+2Fc^2^)/3'
_refine_ls_weighting_scheme calc
_refine_ls_wR_factor_all 0.1093
_refine_ls_wR_factor_obs .1054
_reflns_number_observed 2279
_reflns_number_total 2413
_reflns_observed_criterion >2sigma(I)
_cod_data_source_file jz1211.cif
_cod_data_source_block I
_cod_depositor_comments
;
The following automatic conversions were performed:

'_exptl_crystal_density_meas' value 'none' was changed to '?' - the
value is perceived as not measured.

Automatic conversion script
Id: cif_fix_values 3008 2015-01-20 13:52:24Z robertas 

The following automatic conversions were performed:

'_refine_ls_weighting_scheme' value 'calc w =
1/[\s^2^(Fo^2^)+(0.0786P)^2^+0.0910P] where P=(Fo^2^+2Fc^2^)/3' was
changed to 'calc'. New tag '_refine_ls_weighting_details' was
created. The value of the new tag was set to 'w =
1/[\s^2^(Fo^2^)+(0.0786P)^2^+0.0910P] where P=(Fo^2^+2Fc^2^)/3'.

Automatic conversion script
Id: cif_fix_values 3143 2015-03-26 13:38:13Z robertas 
;
_cod_original_sg_symbol_H-M 'P 21'
_cod_database_code 2006686

loop_
_symmetry_equiv_pos_as_xyz
'x, y, z'
'-x, y+1/2, -z'

loop_
_atom_site_aniso_label
_atom_site_aniso_U_11
_atom_site_aniso_U_22
_atom_site_aniso_U_33
_atom_site_aniso_U_12
_atom_site_aniso_U_13
_atom_site_aniso_U_23
C1 .0255(8) .0314(9) .0342(9) .0003(7) .0040(7) -.0017(7)
C2 .0315(8) .0359(10) .0348(9) .0012(8) .0059(7) -.0005(8)
C3 .0493(11) .0404(11) .0392(10) -.0050(9) .0088(8) .0059(9)
C4 .0492(12) .0323(10) .0494(12) -.0083(9) .0107(10) .0026(9)
C5 .0305(8) .0342(9) .0438(10) -.0024(8) .0065(7) -.0057(8)
C6 .0370(10) .0418(11) .0542(12) -.0073(9) .0061(9) -.0144(10)
C7 .0425(11) .0571(14) .0456(11) -.0062(10) .0004(9) -.0202(10)
C8 .0457(11) .0607(14) .0356(10) -.0006(11) .0012(8) -.0043(10)
C9 .0363(9) .0419(10) .0363(9) -.0002(9) .0026(7) -.0019(8)
C10 .0251(8) .0313(9) .0362(9) .0014(7) .0049(7) -.0013(7)
C11 .0298(8) .0341(9) .0299(8) -.0033(8) .0032(6) .0011(7)
C12 .0326(9) .0392(10) .0330(9) -.0014(8) .0049(7) -.0027(8)
O121 .0341(7) .0445(8) .0599(9) .0018(6) .0155(6) -.0051(7)
C121 .0352(11) .067(2) .075(2) .0040(11) .0193(11) -.0127(14)
C13 .0343(10) .0501(12) .0447(11) -.0106(9) .0087(8) .0020(10)
C14 .0468(12) .0385(11) .0518(12) -.0149(10) .0029(9) .0025(10)
C15 .0395(10) .0345(10) .0389(10) -.0051(9) -.0030(8) -.0016(9)
C16 .0516(13) .0342(10) .0586(14) -.0019(9) -.0050(10) -.0014(10)
C17 .0495(13) .0381(11) .0626(14) .0083(10) -.0045(11) -.0108(10)
C18 .0398(10) .0504(12) .0474(11) .0075(10) .0012(8) -.0091(10)
C19 .0345(9) .0396(10) .0386(9) -.0009(8) .0043(8) -.0027(9)
C20 .0328(9) .0329(9) .0301(8) -.0025(8) -.0002(7) -.0028(8)
N .0391(8) .0427(9) .0314(8) -.0020(7) .0054(6) -.0027(7)
C21 .0449(10) .0428(11) .0308(9) .0000(9) .0042(8) -.0030(8)
C211 .0431(11) .0601(14) .0448(11) .0074(11) .0007(9) -.0124(11)
C212 .0435(11) .084(2) .0537(13) .0002(13) .0057(10) .0000(13)
O21 .0433(7) .0598(10) .0385(7) .0017(7) .0015(6) -.0136(7)
C22 .0450(11) .0559(13) .0433(11) .0022(10) .0076(9) -.0104(10)
C23 .0515(12) .0488(13) .0453(12) -.0038(10) .0067(9) -.0067(10)
C24 .0449(12) .0560(14) .0497(12) .0023(11) .0082(9) -.0011(11)
C25 .0564(13) .083(2) .0412(11) .0014(14) .0047(10) -.0016(13)

loop_
_atom_site_label
_atom_site_fract_x
_atom_site_fract_y
_atom_site_fract_z
_atom_site_U_iso_or_equiv
_atom_site_thermal_displace_type
_atom_site_calc_flag
_atom_site_refinement_flags
_atom_site_occupancy
_atom_site_disorder_group
_atom_site_type_symbol
C1 .2512(2) .3260(2) .76021(15) .0303(4) Uani d . 1 . C
C2 .2378(2) .2839(2) .86084(15) .0339(4) Uani d . 1 . C
C3 .1625(3) .1730(2) .8754(2) .0427(5) Uani d . 1 . C
H3 .1519(3) .1457(2) .9442(2) .051 Uiso calc R 1 . H
C4 .1059(3) .1061(2) .7920(2) .0433(5) Uani d . 1 . C
H4 .0603(3) .0320(2) .8038(2) .052 Uiso calc R 1 . H
C5 .1144(2) .1459(2) .6875(2) .0360(4) Uani d . 1 . C
C6 .0511(3) .0789(2) .5989(2) .0442(5) Uani d . 1 . C
H6 .0075(3) .0040(2) .6093(2) .053 Uiso calc R 1 . H
C7 .0524(3) .1211(2) .4991(2) .0486(6) Uani d . 1 . C
H7 .0090(3) .0759(2) .4412(2) .058 Uiso calc R 1 . H
C8 .1192(3) .2332(2) .4828(2) .0475(5) Uani d . 1 . C
H8 .1184(3) .2628(2) .4139(2) .057 Uiso calc R 1 . H
C9 .1850(3) .2989(2) .5662(2) .0382(4) Uani d . 1 . C
H9 .2311(3) .3726(2) .5535(2) .046 Uiso calc R 1 . H
C10 .1853(2) .2582(2) .67178(15) .0307(4) Uani d . 1 . C
C11 .3328(2) .4415(2) .74329(14) .0312(4) Uani d . 1 . C
C12 .4951(2) .4469(2) .70405(15) .0348(4) Uani d . 1 . C
O121 .5701(2) .34250(15) .68456(14) .0455(4) Uani d . 1 . O
C121 .7369(3) .3418(3) .6446(2) .0584(7) Uani d . 1 . C
H12A .7303(7) .3813(17) .5770(9) .088 Uiso calc R 1 . H
H12B .7743(13) .2623(3) .6357(17) .088 Uiso calc R 1 . H
H12C .8198(7) .3815(18) .6937(9) .088 Uiso calc R 1 . H
C13 .5742(3) .5547(2) .6863(2) .0428(5) Uani d . 1 . C
H13 .6857(3) .5568(2) .6618(2) .051 Uiso calc R 1 . H
C14 .4904(3) .6551(2) .7045(2) .0458(5) Uani d . 1 . C
H14 .5442(3) .7262(2) .6913(2) .055 Uiso calc R 1 . H
C15 .3238(3) .6553(2) .7430(2) .0380(4) Uani d . 1 . C
C16 .2330(3) .7596(2) .7613(2) .0487(5) Uani d . 1 . C
H16 .2838(3) .8314(2) .7470(2) .058 Uiso calc R 1 . H
C17 .0734(3) .7567(2) .7992(2) .0506(6) Uani d . 1 . C
H17 .0146(3) .8265(2) .8105(2) .061 Uiso calc R 1 . H
C18 -.0040(3) .6504(2) .8215(2) .0460(5) Uani d . 1 . C
H18 -.1141(3) .6494(2) .8480(2) .055 Uiso calc R 1 . H
C19 .0796(3) .5482(2) .8049(2) .0375(4) Uani d . 1 . C
H19 .0264(3) .4777(2) .8209(2) .045 Uiso calc R 1 . H
C20 .2461(2) .5469(2) .76393(15) .0321(4) Uani d . 1 . C
N .2844(2) .3513(2) .95214(12) .0376(4) Uani d . 1 . N
C21 .4400(3) .3578(2) .9915(2) .0395(4) Uani d . 1 . C
C211 .5994(3) .2995(3) .9565(2) .0495(5) Uani d . 1 . C
H21A .5701(3) .2638(3) .8874(2) .059 Uiso calc R 1 . H
H21B .6341(3) .2372(3) 1.0064(2) .059 Uiso calc R 1 . H
C212 .7529(3) .3806(3) .9488(2) .0603(7) Uani d . 1 . C
H21C .8520(9) .3367(5) .9283(19) .090 Uiso calc R 1 . H
H21D .782(2) .4170(16) 1.0167(5) .090 Uiso calc R 1 . H
H21E .7224(11) .4399(13) .8963(14) .090 Uiso calc R 1 . H
O21 .4802(2) .4216(2) 1.07896(11) .0473(4) Uani d . 1 . O
C22 .3376(3) .4775(2) 1.1251(2) .0478(5) Uani d . 1 . C
H22A .2472(3) .4207(2) 1.1381(2) .057 Uiso calc R 1 . H
H22B .2861(3) .5377(2) 1.0778(2) .057 Uiso calc R 1 . H
C23 .4105(3) .5298(2) 1.2259(2) .0484(5) Uani d . 1 . C
H23 .4889(3) .5920(2) 1.2229(2) .058 Uiso calc R 1 . H
C24 .3716(3) .4942(2) 1.3189(2) .0500(5) Uani d . 1 . C
H24 .2918(3) .4327(2) 1.3213(2) .060 Uiso calc R 1 . H
C25 .4452(4) .5442(3) 1.4213(2) .0601(7) Uani d . 1 . C
H25A .509(3) .4847(7) 1.4621(9) .090 Uiso calc R 1 . H
H25B .3513(4) .573(2) 1.4604(9) .090 Uiso calc R 1 . H
H25C .523(3) .6078(15) 1.4078(2) .090 Uiso calc R 1 . H

loop_
_atom_type_symbol
_atom_type_description
_atom_type_scat_dispersion_real
_atom_type_scat_dispersion_imag
_atom_type_scat_source
C C 0.0181 0.0091 'International Tables Vol C Tables 4.2.6.8 and 6.1.1.4'
H H 0.0000 0.0000 'International Tables Vol C Tables 4.2.6.8 and 6.1.1.4'
N N 0.0311 0.0180 'International Tables Vol C Tables 4.2.6.8 and 6.1.1.4'
O O 0.0492 0.0322 'International Tables Vol C Tables 4.2.6.8 and 6.1.1.4'

loop_
_geom_angle_atom_site_label_1
_geom_angle_atom_site_label_2
_geom_angle_atom_site_label_3
_geom_angle
C2 C1 C10 119.2(2)
C2 C1 C11 120.8(2)
C10 C1 C11 120.0(2)
C1 C2 N 122.2(2)
C1 C2 C3 120.0(2)
N C2 C3 117.6(2)
C4 C3 C2 121.2(2)
C3 C4 C5 121.0(2)
C4 C5 C6 122.1(2)
C4 C5 C10 118.4(2)
C6 C5 C10 119.5(2)
C7 C6 C5 121.2(2)
C6 C7 C8 119.7(2)
C9 C8 C7 120.6(2)
C8 C9 C10 121.4(2)
C5 C10 C9 117.5(2)
C5 C10 C1 120.1(2)
C9 C10 C1 122.4(2)
C12 C11 C20 118.8(2)
C12 C11 C1 119.6(2)
C20 C11 C1 121.54(15)
O121 C12 C11 115.8(2)
O121 C12 C13 123.4(2)
C11 C12 C13 120.8(2)
C12 O121 C121 118.6(2)
C14 C13 C12 120.4(2)
C13 C14 C15 121.4(2)
C14 C15 C20 118.3(2)
C14 C15 C16 122.2(2)
C20 C15 C16 119.5(2)
C17 C16 C15 120.7(2)
C16 C17 C18 120.4(2)
C19 C18 C17 120.4(2)
C18 C19 C20 121.1(2)
C15 C20 C11 120.2(2)
C15 C20 C19 117.8(2)
C11 C20 C19 122.0(2)
C21 N C2 121.6(2)
N C21 O21 120.3(2)
N C21 C211 129.1(2)
O21 C21 C211 110.6(2)
C21 C211 C212 114.0(2)
C21 O21 C22 116.8(2)
O21 C22 C23 106.7(2)
C24 C23 C22 123.6(2)
C23 C24 C25 124.6(3)

loop_
_geom_bond_atom_site_label_1
_geom_bond_atom_site_label_2
_geom_bond_site_symmetry_2
_geom_bond_distance
_geom_bond_publ_flag
C1 C2 . 1.381(3) ?
C1 C10 . 1.428(3) ?
C1 C11 . 1.495(3) ?
C2 N . 1.418(2) ?
C2 C3 . 1.422(3) ?
C3 C4 . 1.354(3) ?
C4 C5 . 1.414(3) ?
C5 C6 . 1.418(3) ?
C5 C10 . 1.425(3) ?
C6 C7 . 1.360(4) ?
C7 C8 . 1.412(4) ?
C8 C9 . 1.365(3) ?
C9 C10 . 1.423(3) ?
C11 C12 . 1.388(2) ?
C11 C20 . 1.421(3) ?
C12 O121 . 1.366(3) ?
C12 C13 . 1.410(3) ?
O121 C121 . 1.423(3) ?
C13 C14 . 1.355(4) ?
C14 C15 . 1.413(3) ?
C15 C20 . 1.420(3) ?
C15 C16 . 1.420(3) ?
C16 C17 . 1.360(4) ?
C17 C18 . 1.402(4) ?
C18 C19 . 1.367(3) ?
C19 C20 . 1.426(3) ?
N C21 . 1.262(3) ?
C21 O21 . 1.348(2) ?
C21 C211 . 1.501(3) ?
C211 C212 . 1.518(4) ?
O21 C22 . 1.442(3) ?
C22 C23 . 1.483(3) ?
C23 C24 . 1.311(3) ?
C24 C25 . 1.491(4) ?

loop_
_geom_torsion_atom_site_label_1
_geom_torsion_atom_site_label_2
_geom_torsion_atom_site_label_3
_geom_torsion_atom_site_label_4
_geom_torsion
C10 C1 C2 N -173.6(2)
C11 C1 C2 N 6.1(3)
C10 C1 C2 C3 1.4(3)
C11 C1 C2 C3 -178.9(2)
C1 C2 C3 C4 1.2(3)
N C2 C3 C4 176.4(2)
C2 C3 C4 C5 -2.2(4)
C3 C4 C5 C6 -178.1(2)
C3 C4 C5 C10 0.5(3)
C4 C5 C6 C7 176.7(2)
C10 C5 C6 C7 -1.8(3)
C5 C6 C7 C8 0.6(4)
C6 C7 C8 C9 1.0(4)
C7 C8 C9 C10 -1.3(3)
C4 C5 C10 C9 -177.1(2)
C6 C5 C10 C9 1.5(3)
C4 C5 C10 C1 2.1(3)
C6 C5 C10 C1 -179.3(2)
C8 C9 C10 C5 0.1(3)
C8 C9 C10 C1 -179.1(2)
C2 C1 C10 C5 -3.0(3)
C11 C1 C10 C5 177.3(2)
C2 C1 C10 C9 176.1(2)
C11 C1 C10 C9 -3.6(3)
C2 C1 C11 C12 108.5(2)
C10 C1 C11 C12 -71.8(2)
C2 C1 C11 C20 -73.2(2)
C10 C1 C11 C20 106.5(2)
C20 C11 C12 O121 -179.1(2)
C1 C11 C12 O121 -0.7(3)
C20 C11 C12 C13 0.9(3)
C1 C11 C12 C13 179.3(2)
C11 C12 O121 C121 -179.8(2)
C13 C12 O121 C121 0.2(3)
O121 C12 C13 C14 178.1(2)
C11 C12 C13 C14 -1.9(3)
C12 C13 C14 C15 1.0(3)
C13 C14 C15 C20 0.9(3)
C13 C14 C15 C16 -179.2(2)
C14 C15 C16 C17 -179.4(2)
C20 C15 C16 C17 0.4(3)
C15 C16 C17 C18 0.4(4)
C16 C17 C18 C19 -0.3(4)
C17 C18 C19 C20 -0.6(3)
C14 C15 C20 C11 -1.9(3)
C16 C15 C20 C11 178.2(2)
C14 C15 C20 C19 178.6(2)
C16 C15 C20 C19 -1.2(3)
C12 C11 C20 C15 1.0(3)
C1 C11 C20 C15 -177.4(2)
C12 C11 C20 C19 -179.6(2)
C1 C11 C20 C19 2.0(3)
C18 C19 C20 C15 1.3(3)
C18 C19 C20 C11 -178.1(2)
C1 C2 N C21 -83.9(3)
C3 C2 N C21 101.0(2)
C2 N C21 O21 -179.4(2)
C2 N C21 C211 -1.3(4)
N C21 C211 C212 132.0(3)
O21 C21 C211 C212 -49.8(3)
N C21 O21 C22 1.8(3)
C211 C21 O21 C22 -176.6(2)
C21 O21 C22 C23 173.3(2)
O21 C22 C23 C24 -112.8(3)
C22 C23 C24 C25 179.1(2)

loop_
_cod_related_entry_id
_cod_related_entry_database
_cod_related_entry_code
1 ChemSpider 30652186
